data_7224409
loop_
_publ_author_name
'Kumar, Binay'
'Tyagi, Nidhi'
'Sinha, Nidhi'
'Yadav, Harsh'

_publ_section_title
;
 Growth, Crystal structure, Hirshfield surface, Dielectric and Mechanical
 properties of a new organic single crystal: Bis(glycine) squarate
;
_journal_name_full 'RSC Adv.'
_journal_paper_doi 10.1039/C5RA18983G
_journal_year 2016
_chemical_formula_moiety '2(C2 H5 N O2), 1(C4 H2 O4)'
_chemical_formula_sum 'C8 H12 N2 O8'
_chemical_formula_weight 264.20
_chemical_name_common 'Bis-glycine squarate'
_chemical_name_systematic
;
Bis-glycine squarate
;
_space_group_crystal_system monoclinic
_space_group_IT_number 15
_space_group_name_Hall '-C 2yc'
_space_group_name_H-M_alt 'C 1 2/c 1'
_symmetry_space_group_name_Hall '-C 2yc'
_symmetry_space_group_name_H-M 'C 1 2/c 1'
_atom_sites_solution_hydrogens geom
_atom_sites_solution_primary direct
_audit_creation_date 2015-01-24
_audit_creation_method
;
Olex2 1.2
(compiled 2015.01.12 svn.r3133 for OlexSys, GUI svn.r4992)
;
_audit_update_record
;
2016-02-05 deposited with the CCDC.
2016-02-26 downloaded from the CCDC.
;
_cell_angle_alpha 90
_cell_angle_beta 100.259(9)
_cell_angle_gamma 90
_cell_formula_units_Z 8
_cell_length_a 16.8050(16)
_cell_length_b 8.3008(8)
_cell_length_c 15.7976(13)
_cell_measurement_reflns_used 2994
_cell_measurement_temperature 293(2)
_cell_measurement_theta_max 29.3750
_cell_measurement_theta_min 3.6230
_cell_volume 2168.5(3)
_computing_cell_refinement CrysAlisPro,Agilent-Technologies
_computing_data_collection CrysAlisPro,Agilent-Technologies
_computing_data_reduction CrysAlisPro,Agilent-Technologies
_computing_molecular_graphics 'Olex2 (Dolomanov et al., 2009)'
_computing_publication_material 'Olex2 (Dolomanov et al., 2009)'
_computing_structure_refinement 'ShelXL (Sheldrick, 2008)'
_computing_structure_solution Olex2
_diffrn_ambient_temperature 293(2)
_diffrn_detector_area_resol_mean 15.9853
_diffrn_measured_fraction_theta_full 0.990
_diffrn_measured_fraction_theta_max 0.853
_diffrn_measurement_device_type 'Xcalibur, Sapphire3'
_diffrn_measurement_method '\w scans'
_diffrn_radiation_monochromator graphite
_diffrn_radiation_type MoK\a
_diffrn_radiation_wavelength 0.71073
_diffrn_reflns_av_R_equivalents 0.0355
_diffrn_reflns_av_unetI/netI 0.0306
_diffrn_reflns_limit_h_max 22
_diffrn_reflns_limit_h_min -21
_diffrn_reflns_limit_k_max 11
_diffrn_reflns_limit_k_min -10
_diffrn_reflns_limit_l_max 19
_diffrn_reflns_limit_l_min -21
_diffrn_reflns_number 7068
_diffrn_reflns_theta_full 25.242
_diffrn_reflns_theta_max 29.483
_diffrn_reflns_theta_min 3.642
_diffrn_source 'Enhance (Mo) X-ray Source'
_exptl_absorpt_coefficient_mu 0.147
_exptl_absorpt_correction_T_max 1.00000
_exptl_absorpt_correction_T_min 0.40281
_exptl_absorpt_correction_type multi-scan
_exptl_absorpt_process_details CrysAlisProAgilentTechnologies
_exptl_crystal_colour colourless
_exptl_crystal_density_diffrn 1.618
_exptl_crystal_density_method 'not measured'
_exptl_crystal_description Prism
_exptl_crystal_F_000 1104
_exptl_crystal_size_max 0.5
_exptl_crystal_size_mid 0.5
_exptl_crystal_size_min 0.5
_refine_diff_density_max 0.629
_refine_diff_density_min -0.681
_refine_diff_density_rms 0.079
_refine_ls_extinction_coef 0.027(2)
_refine_ls_extinction_expression Fc^*^=kFc[1+0.001xFc^2^\l^3^/sin(2\q)]^-1/4^
_refine_ls_extinction_method 'SHELXL-2014/7 (Sheldrick 2014'
_refine_ls_goodness_of_fit_ref 1.049
_refine_ls_hydrogen_treatment constr
_refine_ls_matrix_type full
_refine_ls_number_parameters 164
_refine_ls_number_reflns 2571
_refine_ls_number_restraints 0
_refine_ls_restrained_S_all 1.049
_refine_ls_R_factor_all 0.0642
_refine_ls_R_factor_gt 0.0589
_refine_ls_shift/su_max 0.004
_refine_ls_shift/su_mean 0.000
_refine_ls_structure_factor_coef Fsqd
_refine_ls_weighting_details 'w=1/[\s^2^(Fo^2^)+(0.0941P)^2^+4.3161P] where P=(Fo^2^+2Fc^2^)/3'
_refine_ls_weighting_scheme calc
_refine_ls_wR_factor_gt 0.1709
_refine_ls_wR_factor_ref 0.1759
_reflns_Friedel_coverage 0.000
_reflns_number_gt 2278
_reflns_number_total 2571
_reflns_threshold_expression 'I > 2\s(I)'
_cod_data_source_file c5ra18983g1.cif
_cod_data_source_block tgsq-
_cod_original_cell_volume 2168.4(3)
_cod_database_code 7224409
_audit_block_doi 10.5517/cc14bl35
_publcif_datablock.id {657b96e8-b324-4d94-b17b-852116ce1f31}

loop_
_space_group_symop_operation_xyz
'x, y, z'
'-x, y, -z+1/2'
'x+1/2, y+1/2, z'
'-x+1/2, y+1/2, -z+1/2'
'-x, -y, -z'
'x, -y, z-1/2'
'-x+1/2, -y+1/2, -z'
'x+1/2, -y+1/2, z-1/2'

loop_
_atom_site_label
_atom_site_type_symbol
_atom_site_fract_x
_atom_site_fract_y
_atom_site_fract_z
_atom_site_U_iso_or_equiv
_atom_site_adp_type
_atom_site_occupancy
_atom_site_site_symmetry_order
_atom_site_calc_flag
_atom_site_refinement_flags_posn
C8 C 0.12637(13) 1.1070(3) 0.22739(13) 0.0265(5) Uani 1 1 d .
H8A H 0.0998 1.1798 0.2616 0.032 Uiso 1 1 calc R
H8B H 0.0886 1.0218 0.2059 0.032 Uiso 1 1 calc R
08 O 0.22041(10) 1.2263(2) 0.15006(11) 0.0362(4) Uani 1 1 d .
N2 N 0.14138(13) 0.6430(3) 0.44481(12) 0.0355(5) Uani 1 1 d .
H2A H 0.1429 0.7453 0.4364 0.043 Uiso 1 1 calc R
H2B H 0.1533 0.6050 0.4961 0.043 Uiso 1 1 calc R
C7 C 0.11838(14) 0.5334(3) 0.37159(13) 0.0289(5) Uani 1 1 d .
H7A H 0.0710 0.4720 0.3791 0.035 Uiso 1 1 calc R
H7B H 0.1621 0.4583 0.3691 0.035 Uiso 1 1 calc R
O7 O 0.09515(11) 0.7707(2) 0.28710(12) 0.0385(4) Uani 1 1 d .
H5 H 0.1029 0.8062 0.3363 0.058 Uiso 1 1 calc R
O5 O 0.09169(13) 0.5327(2) 0.22184(11) 0.0429(5) Uani 1 1 d .
N1 N 0.19869(11) 1.0373(2) 0.28126(11) 0.0266(4) Uani 1 1 d .
H1A H 0.2455 1.0516 0.2677 0.032 Uiso 1 1 calc R
H1B H 0.1941 0.9823 0.3263 0.032 Uiso 1 1 calc R
O4 O 0.22494(9) 0.81570(19) 0.14547(9) 0.0289(4) Uani 1 1 d .
H4 H 0.2077 0.7540 0.1785 0.043 Uiso 1 1 calc R
O3 O 0.21405(10) 1.0121(2) -0.03524(10) 0.0345(4) Uani 1 1 d .
O6 O 0.09129(10) 1.2419(2) 0.09353(10) 0.0358(4) Uani 1 1 d .
H6 H 0.0482 1.2132 0.1063 0.054 Uiso 1 1 calc R
O2 O 0.04303(10) 0.8593(2) -0.10389(10) 0.0400(5) Uani 1 1 d .
C6 C 0.15003(12) 1.1974(2) 0.15284(12) 0.0236(4) Uani 1 1 d .
O1 O 0.04847(12) 0.6633(3) 0.07406(11) 0.0471(5) Uani 1 1 d .
H3 H 0.0693 0.6335 0.1224 0.071 Uiso 1 1 calc R
C1 C 0.09194(13) 0.8466(3) -0.03394(13) 0.0256(4) Uani 1 1 d .
C3 C 0.17475(12) 0.8275(2) 0.07796(12) 0.0226(4) Uani 1 1 d .
C5 C 0.10038(12) 0.6274(3) 0.28923(13) 0.0267(5) Uani 1 1 d .
C2 C 0.09483(13) 0.7579(3) 0.04585(13) 0.0274(5) Uani 1 1 d .
C4 C 0.17068(12) 0.9164(3) -0.00336(12) 0.0238(4) Uani 1 1 d .

loop_
_atom_site_aniso_label
_atom_site_aniso_U_11
_atom_site_aniso_U_22
_atom_site_aniso_U_33
_atom_site_aniso_U_23
_atom_site_aniso_U_13
_atom_site_aniso_U_12
C8 0.0256(9) 0.0311(10) 0.0228(9) 0.0063(8) 0.0039(7) 0.0015(9)
08 0.0276(8) 0.0464(10) 0.0348(9) 0.0084(7) 0.0065(7) -0.0089(7)
N2 0.0456(12) 0.0364(11) 0.0240(9) -0.0021(7) 0.0049(8) 0.0059(9)
C7 0.0313(10) 0.0284(11) 0.0254(10) 0.0018(8) 0.0006(8) 0.0043(9)
O7 0.0419(10) 0.0299(9) 0.0401(9) 0.0079(7) -0.0028(8) -0.0022(7)
O5 0.0625(12) 0.0383(9) 0.0246(8) 0.0007(7) -0.0010(8) -0.0048(9)
N1 0.0293(9) 0.0293(9) 0.0197(8) 0.0045(6) 0.0007(7) -0.0017(7)
O4 0.0317(8) 0.0319(8) 0.0196(7) 0.0029(6) -0.0051(6) -0.0039(7)
O3 0.0359(9) 0.0436(10) 0.0231(7) 0.0054(6) 0.0027(6) -0.0154(7)
O6 0.0298(8) 0.0510(10) 0.0249(8) 0.0133(7) 0.0001(6) -0.0040(8)
O2 0.0302(8) 0.0630(12) 0.0230(8) 0.0125(7) -0.0057(6) -0.0074(8)
C6 0.0270(10) 0.0248(9) 0.0190(9) -0.0001(7) 0.0039(7) -0.0035(8)
O1 0.0461(10) 0.0632(12) 0.0272(8) 0.0181(8) -0.0066(7) -0.0285(9)
C1 0.0256(10) 0.0321(11) 0.0185(9) 0.0033(7) 0.0022(7) -0.0026(8)
C3 0.0258(9) 0.0234(9) 0.0182(9) -0.0013(7) 0.0027(7) -0.0011(8)
C5 0.0200(9) 0.0316(11) 0.0270(10) 0.0047(8) 0.0004(7) -0.0031(8)
C2 0.0312(10) 0.0310(10) 0.0182(9) 0.0030(7) 0.0000(7) -0.0056(9)
C4 0.0264(9) 0.0273(10) 0.0170(8) -0.0001(7) 0.0019(7) -0.0015(8)

loop_
_atom_type_symbol
_atom_type_description
_atom_type_scat_dispersion_real
_atom_type_scat_dispersion_imag
_atom_type_scat_source
C C 0.0033 0.0016 'International Tables Vol C Tables 4.2.6.8 and 6.1.1.4'
H H 0.0000 0.0000 'International Tables Vol C Tables 4.2.6.8 and 6.1.1.4'
N N 0.0061 0.0033 'International Tables Vol C Tables 4.2.6.8 and 6.1.1.4'
O O 0.0106 0.0060 'International Tables Vol C Tables 4.2.6.8 and 6.1.1.4'

loop_
_geom_angle_atom_site_label_1
_geom_angle_atom_site_label_2
_geom_angle_atom_site_label_3
_geom_angle
N1 C8 C6 109.97(17)
N2 C7 C5 110.16(18)
08 C6 C8 121.34(19)
08 C6 O6 122.79(19)
O6 C6 C8 115.87(18)
O2 C1 C2 136.0(2)
O2 C1 C4 132.49(19)
C4 C1 C2 91.48(16)
O4 C3 C2 134.97(19)
O4 C3 C4 135.13(19)
C2 C3 C4 89.90(16)
O7 C5 C7 123.1(2)
O7 C5 O5 125.4(2)
O5 C5 C7 111.59(19)
O1 C2 C1 134.8(2)
O1 C2 C3 135.92(19)
C1 C2 C3 89.28(16)
O3 C4 C1 133.45(18)
O3 C4 C3 137.21(19)
C1 C4 C3 89.34(16)

loop_
_geom_bond_atom_site_label_1
_geom_bond_atom_site_label_2
_geom_bond_distance
C8 N1 1.472(3)
C8 C6 1.508(3)
08 C6 1.215(3)
N2 C7 1.468(3)
C7 C5 1.501(3)
O7 C5 1.192(3)
O5 C5 1.311(3)
O4 C3 1.240(2)
O3 C4 1.243(3)
O6 C6 1.288(3)
O2 C1 1.259(2)
O1 C2 1.243(3)
C1 C2 1.453(3)
C1 C4 1.446(3)
C3 C2 1.467(3)
C3 C4 1.472(3)
